data_7052224
loop_
_publ_author_name
'Michael J. Hudson'
'Carole E. Boucher'
'Damien Braekers'
'Jean F. Desreux'
'Michael G. B. Drew'
'Mark R. St J. Foreman'
'Laurence M. Harwood'
'Cl\'ement Hill'
'Charles Madic'
'Frank Marken'
'Tristan G. A. Youngs'

_publ_section_title
;
 New bis(triazinyl) pyridines for selective extraction of
 americium(<small>III</small>)
;
_journal_issue 8
_journal_name_full 'New Journal of Chemistry'
_journal_page_first 1171
_journal_paper_doi 10.1039/b514108g
_journal_volume 30
_journal_year 2006
_chemical_formula_sum 'C27 H35 N7'
_chemical_formula_weight 457.62
_chemical_name_systematic
;
?
;
_space_group_IT_number 14
_symmetry_cell_setting monoclinic
_symmetry_space_group_name_Hall '-P 2yab'
_symmetry_space_group_name_H-M 'P 1 21/a 1'
_atom_sites_solution_hydrogens geom
_atom_sites_solution_primary direct
_atom_sites_solution_secondary difmap
_audit_creation_method SHELXL-97
_cell_angle_alpha 90.00
_cell_angle_beta 102.403(10)
_cell_angle_gamma 90.00
_cell_formula_units_Z 4
_cell_length_a 14.496(15)
_cell_length_b 11.318(12)
_cell_length_c 16.793(18)
_cell_measurement_temperature 293(2)
_cell_volume 2691(5)
_computing_cell_refinement XDS
_computing_data_collection 'XDS (Kabsch, 1991)'
_computing_data_reduction XDS
_computing_molecular_graphics PLATON(Spek,1994)
_computing_structure_refinement 'SHELXL-93 (Sheldrick, 1993)'
_computing_structure_solution 'SHELXS-86 (Sheldrick, 1990)'
_diffrn_ambient_temperature 293(2)
_diffrn_measurement_device 'Marresearch Image Plate'
_diffrn_measurement_method '95 frames at 2^o intervals, counting time 2 min.'
_diffrn_radiation_monochromator graphite
_diffrn_radiation_source 'fine-focus sealed tube'
_diffrn_radiation_type MoK\a
_diffrn_radiation_wavelength 0.71073
_diffrn_reflns_av_R_equivalents 0.0663
_diffrn_reflns_av_sigmaI/netI 0.1149
_diffrn_reflns_limit_h_max 17
_diffrn_reflns_limit_h_min 0
_diffrn_reflns_limit_k_max 12
_diffrn_reflns_limit_k_min -12
_diffrn_reflns_limit_l_max 19
_diffrn_reflns_limit_l_min -20
_diffrn_reflns_number 7099
_diffrn_reflns_theta_max 26.04
_diffrn_reflns_theta_min 2.19
_exptl_absorpt_coefficient_mu 0.070
_exptl_absorpt_correction_type none
_exptl_crystal_colour white
_exptl_crystal_density_diffrn 1.130
_exptl_crystal_density_method 'not measured'
_exptl_crystal_description parallelopiped
_exptl_crystal_F_000 984
_exptl_crystal_size_max 0.25
_exptl_crystal_size_mid 0.25
_exptl_crystal_size_min 0.10
_refine_diff_density_max 0.361
_refine_diff_density_min -0.228
_refine_diff_density_rms 0.056
_refine_ls_extinction_coef 0.0017(19)
_refine_ls_extinction_expression Fc^*^=kFc[1+0.001xFc^2^\l^3^/sin(2\q)]^-1/4^
_refine_ls_extinction_method SHELXL
_refine_ls_goodness_of_fit_ref 0.937
_refine_ls_hydrogen_treatment mixed
_refine_ls_matrix_type full
_refine_ls_number_parameters 316
_refine_ls_number_reflns 4021
_refine_ls_number_restraints 0
_refine_ls_restrained_S_all 0.937
_refine_ls_R_factor_all 0.1778
_refine_ls_R_factor_gt 0.0874
_refine_ls_shift/su_max 0.004
_refine_ls_shift/su_mean 0.001
_refine_ls_structure_factor_coef Fsqd
_refine_ls_weighting_details 'w=1/[\s^2^(Fo^2^)+(0.1286P)^2^+0.0000P] where P=(Fo^2^+2Fc^2^)/3'
_refine_ls_weighting_scheme calc
_refine_ls_wR_factor_gt 0.2086
_refine_ls_wR_factor_ref 0.2422
_reflns_number_gt 1777
_reflns_number_total 4021
_reflns_threshold_expression >2sigma(I)
_cod_data_source_file b514108g.txt
_cod_data_source_block 1
_cod_depositor_comments
;
The following automatic conversions were performed:

'_refine_ls_weighting_scheme' value 'calc
w=1/[\s^2^(Fo^2^)+(0.1286P)^2^+0.0000P] where P=(Fo^2^+2Fc^2^)/3' was
changed to 'calc'. New tag '_refine_ls_weighting_details' was
created. The value of the new tag was set to
'w=1/[\s^2^(Fo^2^)+(0.1286P)^2^+0.0000P] where P=(Fo^2^+2Fc^2^)/3'.

Automatic conversion script
Id: cif_fix_values 3143 2015-03-26 13:38:13Z robertas 
;
_cod_original_sg_symbol_H-M P21/a
_cod_original_formula_sum 'C27 H35 N7 '
_cod_database_code 7052224

loop_
_symmetry_equiv_pos_as_xyz
'x, y, z'
'x+1/2, -y+1/2, z'
'-x, -y, -z'
'-x-1/2, y-1/2, -z'

loop_
_atom_site_label
_atom_site_type_symbol
_atom_site_fract_x
_atom_site_fract_y
_atom_site_fract_z
_atom_site_U_iso_or_equiv
_atom_site_adp_type
_atom_site_occupancy
_atom_site_calc_flag
_atom_site_refinement_flags
_atom_site_disorder_assembly
_atom_site_disorder_group
N11 N 0.3005(2) 0.4224(3) 0.5000(2) 0.0511(9) Uani 1 d . . .
C12 C 0.2909(3) 0.4721(3) 0.5698(2) 0.0470(10) Uani 1 d . . .
C13 C 0.2382(3) 0.5731(4) 0.5727(3) 0.0640(12) Uani 1 d . . .
H13 H 0.2320 0.6046 0.6224 0.077 Uiso 1 calc R . .
C14 C 0.1947(3) 0.6268(4) 0.4998(3) 0.0645(12) Uani 1 d . . .
H14 H 0.1616 0.6973 0.4994 0.077 Uiso 1 calc R . .
C15 C 0.2022(3) 0.5723(4) 0.4282(3) 0.0631(12) Uani 1 d . . .
H15 H 0.1708 0.6036 0.3786 0.076 Uiso 1 calc R . .
C16 C 0.2563(3) 0.4709(3) 0.4298(2) 0.0506(10) Uani 1 d . . .
C22 C 0.3392(3) 0.4159(3) 0.6456(3) 0.0550(11) Uani 1 d . . .
N21 N 0.4179(2) 0.3555(3) 0.6441(2) 0.0538(9) Uani 1 d . . .
C26 C 0.4627(3) 0.3078(3) 0.7147(3) 0.0563(12) Uani 1 d . . .
C25 C 0.4235(4) 0.3172(4) 0.7841(3) 0.0670(12) Uani 1 d . . .
N24 N 0.3447(3) 0.3785(3) 0.7812(2) 0.0730(11) Uani 1 d . . .
N23 N 0.3012(3) 0.4284(3) 0.7109(3) 0.0724(11) Uani 1 d . . .
C271 C 0.3959(6) 0.1666(6) 0.8804(4) 0.141(3) Uani 1 d . . .
H27A H 0.4198 0.1298 0.9322 0.169 Uiso 1 calc R . .
H27B H 0.3877 0.1080 0.8382 0.169 Uiso 1 calc R . .
H27C H 0.3363 0.2033 0.8807 0.169 Uiso 1 calc R . .
C272 C 0.4759(5) 0.3534(6) 0.9336(4) 0.128(2) Uani 1 d . . .
H27D H 0.5244 0.4092 0.9290 0.154 Uiso 1 calc R . .
H27E H 0.4923 0.3143 0.9854 0.154 Uiso 1 calc R . .
H27F H 0.4169 0.3941 0.9292 0.154 Uiso 1 calc R . .
C28 C 0.5677(6) 0.2190(8) 0.8629(5) 0.150(3) Uani 1 d . . .
H28A H 0.6101 0.2848 0.8802 0.180 Uiso 1 calc R . .
H28B H 0.5843 0.1577 0.9038 0.180 Uiso 1 calc R . .
C29 C 0.5863(5) 0.1769(6) 0.7926(5) 0.122(2) Uani 1 d . . .
H29A H 0.5568 0.0999 0.7825 0.146 Uiso 1 calc R . .
H29B H 0.6540 0.1649 0.8012 0.146 Uiso 1 calc R . .
C30 C 0.5564(3) 0.2487(3) 0.7169(3) 0.0541(11) Uani 1 d . . .
C301 C 0.6273(4) 0.3450(4) 0.7092(4) 0.1014(19) Uani 1 d . . .
H30A H 0.6344 0.3976 0.7550 0.122 Uiso 1 calc R . .
H30B H 0.6051 0.3886 0.6598 0.122 Uiso 1 calc R . .
H30C H 0.6872 0.3096 0.7080 0.122 Uiso 1 calc R . .
C302 C 0.5496(4) 0.1705(5) 0.6415(4) 0.114(2) Uani 1 d . . .
H30D H 0.6086 0.1304 0.6444 0.136 Uiso 1 calc R . .
H30E H 0.5358 0.2186 0.5934 0.136 Uiso 1 calc R . .
H30F H 0.5002 0.1133 0.6395 0.136 Uiso 1 calc R . .
C27 C 0.4666(4) 0.2610(5) 0.8646(3) 0.0839(16) Uani 1 d . . .
N31 N 0.3467(3) 0.3566(3) 0.3553(2) 0.0561(10) Uani 1 d . . .
N33 N 0.1972(3) 0.4305(3) 0.2903(3) 0.0711(11) Uani 1 d . . .
N34 N 0.2036(3) 0.3796(3) 0.2191(2) 0.0783(12) Uani 1 d . . .
C35 C 0.2829(4) 0.3200(4) 0.2153(3) 0.0678(13) Uani 1 d . . .
C36 C 0.3557(3) 0.3088(3) 0.2844(3) 0.0528(11) Uani 1 d . . .
C32 C 0.2665(3) 0.4152(3) 0.3545(3) 0.0512(11) Uani 1 d . . .
C40 C 0.4487(3) 0.2492(3) 0.2828(3) 0.0570(12) Uani 1 d . . .
C401 C 0.4797(4) 0.1705(5) 0.3572(4) 0.108(2) Uani 1 d . . .
H40A H 0.4281 0.1205 0.3633 0.130 Uiso 1 calc R . .
H40B H 0.4985 0.2187 0.4049 0.130 Uiso 1 calc R . .
H40C H 0.5320 0.1225 0.3502 0.130 Uiso 1 calc R . .
C402 C 0.5234(4) 0.3443(4) 0.2864(4) 0.0906(17) Uani 1 d . . .
H40D H 0.5811 0.3089 0.2789 0.109 Uiso 1 calc R . .
H40E H 0.5342 0.3827 0.3386 0.109 Uiso 1 calc R . .
H40F H 0.5021 0.4013 0.2442 0.109 Uiso 1 calc R . .
C39 C 0.4380(5) 0.1752(5) 0.2063(4) 0.109(2) Uani 1 d . . .
H39A H 0.5006 0.1555 0.1986 0.131 Uiso 1 calc R . .
H39B H 0.4073 0.1017 0.2152 0.131 Uiso 1 calc R . .
C38 C 0.3874(6) 0.2255(7) 0.1340(4) 0.134(3) Uani 1 d . . .
H38A H 0.3865 0.1698 0.0900 0.160 Uiso 1 calc R . .
H38B H 0.4209 0.2953 0.1223 0.160 Uiso 1 calc R . .
C37 C 0.2852(4) 0.2605(5) 0.1343(3) 0.0864(16) Uani 1 d . . .
C371 C 0.2123(6) 0.1618(6) 0.1185(4) 0.141(3) Uani 1 d . . .
H37A H 0.2181 0.1191 0.0704 0.170 Uiso 1 calc R . .
H37B H 0.1500 0.1950 0.1108 0.170 Uiso 1 calc R . .
H37C H 0.2227 0.1090 0.1643 0.170 Uiso 1 calc R . .
C372 C 0.2581(6) 0.3548(6) 0.0663(4) 0.139(3) Uani 1 d . . .
H37D H 0.2571 0.3192 0.0142 0.166 Uiso 1 calc R . .
H37E H 0.3036 0.4176 0.0756 0.166 Uiso 1 calc R . .
H37F H 0.1967 0.3861 0.0670 0.166 Uiso 1 calc R . .

loop_
_atom_site_aniso_label
_atom_site_aniso_U_11
_atom_site_aniso_U_22
_atom_site_aniso_U_33
_atom_site_aniso_U_23
_atom_site_aniso_U_13
_atom_site_aniso_U_12
N11 0.043(2) 0.060(2) 0.051(2) -0.0030(18) 0.0118(17) 0.0043(16)
C12 0.035(3) 0.051(2) 0.056(3) -0.002(2) 0.011(2) -0.0034(19)
C13 0.056(3) 0.071(3) 0.066(3) -0.007(2) 0.016(2) 0.002(2)
C14 0.050(3) 0.067(3) 0.078(3) -0.003(3) 0.017(3) 0.004(2)
C15 0.050(3) 0.077(3) 0.062(3) 0.003(2) 0.011(2) 0.006(2)
C16 0.037(3) 0.059(2) 0.056(3) 0.000(2) 0.012(2) 0.002(2)
C22 0.047(3) 0.057(2) 0.062(3) -0.004(2) 0.015(2) -0.004(2)
N21 0.042(2) 0.058(2) 0.062(2) 0.0024(17) 0.0118(18) 0.0030(17)
C26 0.048(3) 0.049(2) 0.068(3) -0.002(2) 0.005(2) -0.004(2)
C25 0.063(4) 0.079(3) 0.059(3) -0.008(2) 0.012(3) -0.008(3)
N24 0.067(3) 0.087(3) 0.065(3) 0.004(2) 0.014(2) 0.007(2)
N23 0.053(3) 0.091(3) 0.075(3) -0.001(2) 0.017(2) 0.003(2)
C271 0.175(8) 0.131(5) 0.108(5) 0.029(4) 0.012(5) -0.018(5)
C272 0.110(6) 0.176(6) 0.092(5) 0.006(4) 0.009(4) -0.009(5)
C28 0.126(7) 0.208(8) 0.110(6) 0.033(6) 0.011(5) 0.061(6)
C29 0.113(6) 0.130(5) 0.129(6) 0.045(5) 0.040(5) 0.027(4)
C30 0.041(3) 0.059(2) 0.063(3) 0.002(2) 0.012(2) 0.001(2)
C301 0.072(4) 0.094(4) 0.142(6) 0.004(3) 0.031(4) 0.000(3)
C302 0.080(5) 0.105(4) 0.148(6) -0.030(4) 0.007(4) 0.021(3)
C27 0.086(4) 0.108(4) 0.057(3) 0.004(3) 0.015(3) 0.003(3)
N31 0.048(3) 0.061(2) 0.061(2) -0.0017(17) 0.0170(18) -0.0003(18)
N33 0.064(3) 0.089(3) 0.064(3) 0.004(2) 0.021(2) 0.003(2)
N34 0.063(3) 0.099(3) 0.072(3) 0.002(2) 0.014(2) -0.002(2)
C35 0.056(4) 0.077(3) 0.072(4) 0.000(2) 0.017(3) -0.009(3)
C36 0.051(3) 0.047(2) 0.061(3) 0.000(2) 0.015(2) -0.008(2)
C32 0.048(3) 0.050(2) 0.055(3) 0.005(2) 0.011(2) 0.000(2)
C40 0.047(3) 0.059(3) 0.069(3) -0.002(2) 0.019(2) 0.003(2)
C401 0.088(5) 0.102(4) 0.143(6) 0.017(4) 0.042(4) 0.021(3)
C402 0.065(4) 0.086(4) 0.127(5) -0.008(3) 0.033(3) -0.001(3)
C39 0.090(5) 0.116(5) 0.124(6) -0.028(4) 0.028(4) 0.012(4)
C38 0.138(7) 0.171(7) 0.094(5) -0.015(5) 0.031(5) 0.046(5)
C37 0.082(4) 0.118(4) 0.058(3) -0.008(3) 0.014(3) 0.012(4)
C371 0.155(7) 0.144(6) 0.122(6) -0.041(5) 0.025(5) -0.030(5)
C372 0.149(7) 0.175(7) 0.087(5) 0.001(4) 0.017(4) 0.004(5)

loop_
_atom_type_symbol
_atom_type_description
_atom_type_scat_dispersion_real
_atom_type_scat_dispersion_imag
_atom_type_scat_source
C C 0.0033 0.0016 'International Tables Vol C Tables 4.2.6.8 and 6.1.1.4'
H H 0.0000 0.0000 'International Tables Vol C Tables 4.2.6.8 and 6.1.1.4'
N N 0.0061 0.0033 'International Tables Vol C Tables 4.2.6.8 and 6.1.1.4'
O O 0.0106 0.0060 'International Tables Vol C Tables 4.2.6.8 and 6.1.1.4'

loop_
_geom_angle_atom_site_label_1
_geom_angle_atom_site_label_2
_geom_angle_atom_site_label_3
_geom_angle
_geom_angle_site_symmetry_1
_geom_angle_site_symmetry_3
_geom_angle_publ_flag
C16 N11 C12 118.8(3) . . ?
N11 C12 C13 122.9(4) . . ?
N11 C12 C22 117.5(4) . . ?
C13 C12 C22 119.7(4) . . ?
C12 C13 C14 118.7(4) . . ?
C15 C14 C13 117.9(4) . . ?
C14 C15 C16 120.3(4) . . ?
N11 C16 C15 121.3(4) . . ?
N11 C16 C32 118.2(4) . . ?
C15 C16 C32 120.4(4) . . ?
N21 C22 N23 125.0(4) . . ?
N21 C22 C12 117.3(4) . . ?
N23 C22 C12 117.6(4) . . ?
C22 N21 C26 116.4(4) . . ?
N21 C26 C25 119.9(4) . . ?
N21 C26 C30 117.6(4) . . ?
C25 C26 C30 122.4(4) . . ?
N24 C25 C26 120.4(4) . . ?
N24 C25 C27 116.2(4) . . ?
C26 C25 C27 123.3(5) . . ?
C25 N24 N23 119.5(4) . . ?
N24 N23 C22 118.7(4) . . ?
C29 C28 C27 119.5(6) . . ?
C28 C29 C30 118.4(6) . . ?
C29 C30 C26 111.0(4) . . ?
C29 C30 C301 112.5(5) . . ?
C26 C30 C301 107.5(4) . . ?
C29 C30 C302 110.2(5) . . ?
C26 C30 C302 109.8(4) . . ?
C301 C30 C302 105.5(4) . . ?
C25 C27 C271 106.6(5) . . ?
C25 C27 C272 109.9(5) . . ?
C271 C27 C272 107.1(5) . . ?
C25 C27 C28 109.0(5) . . ?
C271 C27 C28 117.2(6) . . ?
C272 C27 C28 106.9(6) . . ?
C32 N31 C36 116.2(4) . . ?
C32 N33 N34 118.9(4) . . ?
C35 N34 N33 118.6(4) . . ?
N34 C35 C36 120.4(4) . . ?
N34 C35 C37 116.5(5) . . ?
C36 C35 C37 123.0(5) . . ?
N31 C36 C35 120.1(4) . . ?
N31 C36 C40 117.0(4) . . ?
C35 C36 C40 122.8(4) . . ?
N33 C32 N31 125.6(4) . . ?
N33 C32 C16 117.1(4) . . ?
N31 C32 C16 117.3(4) . . ?
C36 C40 C39 109.4(4) . . ?
C36 C40 C402 108.3(3) . . ?
C39 C40 C402 111.7(4) . . ?
C36 C40 C401 110.7(4) . . ?
C39 C40 C401 109.3(5) . . ?
C402 C40 C401 107.4(4) . . ?
C38 C39 C40 116.8(6) . . ?
C39 C38 C37 115.5(6) . . ?
C371 C37 C35 109.4(5) . . ?
C371 C37 C38 116.4(6) . . ?
C35 C37 C38 108.9(5) . . ?
C371 C37 C372 108.7(5) . . ?
C35 C37 C372 107.6(5) . . ?
C38 C37 C372 105.5(6) . . ?

loop_
_geom_bond_atom_site_label_1
_geom_bond_atom_site_label_2
_geom_bond_distance
_geom_bond_site_symmetry_2
_geom_bond_publ_flag
N11 C16 1.333(5) . ?
N11 C12 1.335(5) . ?
C12 C13 1.382(6) . ?
C12 C22 1.459(6) . ?
C13 C14 1.391(6) . ?
C14 C15 1.375(6) . ?
C15 C16 1.388(6) . ?
C16 C32 1.448(6) . ?
C22 N21 1.335(5) . ?
C22 N23 1.337(5) . ?
N21 C26 1.338(5) . ?
C26 C25 1.405(6) . ?
C26 C30 1.507(6) . ?
C25 N24 1.328(6) . ?
C25 C27 1.504(7) . ?
N24 N23 1.337(5) . ?
C271 C27 1.542(8) . ?
C272 C27 1.545(8) . ?
C28 C29 1.353(8) . ?
C28 C27 1.547(9) . ?
C29 C30 1.492(7) . ?
C30 C301 1.524(6) . ?
C30 C302 1.531(7) . ?
N31 C32 1.337(5) . ?
N31 C36 1.340(5) . ?
N33 C32 1.317(5) . ?
N33 N34 1.349(5) . ?
N34 C35 1.346(6) . ?
C35 C36 1.397(6) . ?
C35 C37 1.524(7) . ?
C36 C40 1.513(6) . ?
C40 C39 1.514(7) . ?
C40 C402 1.518(6) . ?
C40 C401 1.522(7) . ?
C39 C38 1.397(8) . ?
C38 C37 1.535(8) . ?
C37 C371 1.522(8) . ?
C37 C372 1.551(8) . ?

loop_
_cod_related_entry_id
_cod_related_entry_database
_cod_related_entry_code
1 ChemSpider 21141751
